data_4126666
loop_
_publ_author_name
'Hashikawa, Yoshifumi'
'Murata, Michihisa'
'Wakamiya, Atsushi'
'Murata, Yasujiro'

_publ_section_title
;
 Palladium-Catalyzed Cyclization: Regioselectivity and Structure of
 Arene-Fused C60 Derivatives.
;
_journal_name_full 'Journal of the American Chemical Society'
_journal_paper_doi 10.1021/jacs.7b09459
_journal_year 2017
_chemical_formula_sum 'C82.75 H26 N2 O2 S1.5'
_chemical_formula_weight 1128.15
_chemical_name_systematic
; 
 ? 
;
_space_group_IT_number 14
_symmetry_cell_setting monoclinic
_symmetry_space_group_name_Hall '-P 2yn'
_symmetry_space_group_name_H-M 'P 1 21/n 1'
_atom_sites_solution_hydrogens geom
_atom_sites_solution_primary direct
_atom_sites_solution_secondary difmap
_audit_creation_method SHELXL-97
_cell_angle_alpha 90.00
_cell_angle_beta 104.9002(8)
_cell_angle_gamma 90.00
_cell_formula_units_Z 4
_cell_length_a 10.7378(6)
_cell_length_b 24.2061(15)
_cell_length_c 19.2129(12)
_cell_measurement_reflns_used 8958
_cell_measurement_temperature 100(2)
_cell_measurement_theta_max 25.50
_cell_measurement_theta_min 1.38
_cell_volume 4825.9(5)
_computing_structure_refinement 'SHELXL-97 (Sheldrick, 1997)'
_computing_structure_solution 'SHELXS-97 (Sheldrick, 1990)'
_diffrn_ambient_temperature 100(2)
_diffrn_measured_fraction_theta_full 0.999
_diffrn_measured_fraction_theta_max 0.999
_diffrn_measurement_device_type 'Bruker Smart APEX II'
_diffrn_radiation_monochromator graphite
_diffrn_radiation_source 'fine-focus sealed tube'
_diffrn_radiation_type MoK\a
_diffrn_radiation_wavelength 0.71073
_diffrn_reflns_av_R_equivalents 0.0256
_diffrn_reflns_av_sigmaI/netI 0.0286
_diffrn_reflns_limit_h_max 6
_diffrn_reflns_limit_h_min -13
_diffrn_reflns_limit_k_max 29
_diffrn_reflns_limit_k_min -28
_diffrn_reflns_limit_l_max 23
_diffrn_reflns_limit_l_min -22
_diffrn_reflns_number 24215
_diffrn_reflns_theta_full 25.50
_diffrn_reflns_theta_max 25.50
_diffrn_reflns_theta_min 1.38
_exptl_absorpt_coefficient_mu 0.155
_exptl_absorpt_correction_T_max 0.9756
_exptl_absorpt_correction_T_min 0.9449
_exptl_absorpt_correction_type empirical
_exptl_absorpt_process_details SADABS
_exptl_crystal_colour plate
_exptl_crystal_density_diffrn 1.553
_exptl_crystal_density_method 'not measured'
_exptl_crystal_description black
_exptl_crystal_F_000 2306
_exptl_crystal_size_max 0.37
_exptl_crystal_size_mid 0.33
_exptl_crystal_size_min 0.16
_refine_diff_density_max 0.755
_refine_diff_density_min -1.081
_refine_diff_density_rms 0.079
_refine_ls_extinction_method none
_refine_ls_goodness_of_fit_ref 1.075
_refine_ls_hydrogen_treatment constr
_refine_ls_matrix_type full
_refine_ls_number_parameters 845
_refine_ls_number_reflns 8958
_refine_ls_number_restraints 0
_refine_ls_restrained_S_all 1.075
_refine_ls_R_factor_all 0.0725
_refine_ls_R_factor_gt 0.0613
_refine_ls_shift/su_max 0.010
_refine_ls_shift/su_mean 0.001
_refine_ls_structure_factor_coef Fsqd
_refine_ls_weighting_details 'calc w=1/[\s^2^(Fo^2^)+(0.0841P)^2^+6.9323P] where P=(Fo^2^+2Fc^2^)/3'
_refine_ls_weighting_scheme calc
_refine_ls_wR_factor_gt 0.1631
_refine_ls_wR_factor_ref 0.1752
_reflns_number_gt 7579
_reflns_number_total 8958
_reflns_threshold_expression >2sigma(I)
_cod_data_source_file ja7b09459_si_004.cif
_cod_data_source_block 2py12
_cod_original_sg_symbol_H-M P21/n
_cod_original_formula_sum 'C82.75 H26 N2 O2 S1.50'
_cod_database_code 4126666

loop_
_symmetry_equiv_pos_as_xyz
'x, y, z'
'-x+1/2, y+1/2, -z+1/2'
'-x, -y, -z'
'x-1/2, -y-1/2, z-1/2'

loop_
_atom_site_label
_atom_site_type_symbol
_atom_site_fract_x
_atom_site_fract_y
_atom_site_fract_z
_atom_site_U_iso_or_equiv
_atom_site_adp_type
_atom_site_occupancy
_atom_site_symmetry_multiplicity
_atom_site_calc_flag
_atom_site_refinement_flags
_atom_site_disorder_assembly
_atom_site_disorder_group
C1 C 0.6542(2) 0.31463(11) 0.32857(14) 0.0225(5) Uani 1 1 d . . .
H1 H 0.7168 0.3404 0.3219 0.027 Uiso 1 1 calc R . .
C2 C 0.6749(2) 0.26169(11) 0.31950(13) 0.0216(5) Uani 1 1 d . . .
H2 H 0.7537 0.2515 0.3092 0.026 Uiso 1 1 calc R . .
C3 C 0.5816(2) 0.21650(10) 0.32453(13) 0.0203(5) Uani 1 1 d . . .
C4 C 0.6236(2) 0.18283(11) 0.39466(14) 0.0223(5) Uani 1 1 d . . .
C5 C 0.7115(2) 0.19961(11) 0.45694(14) 0.0250(6) Uani 1 1 d . . .
C6 C 0.7564(2) 0.25751(12) 0.48564(14) 0.0250(6) Uani 1 1 d . . .
C7 C 0.7235(2) 0.25902(12) 0.55840(14) 0.0270(6) Uani 1 1 d . . .
C8 C 0.6480(2) 0.29411(11) 0.58761(14) 0.0255(6) Uani 1 1 d . . .
C9 C 0.5388(2) 0.33241(10) 0.54983(14) 0.0228(5) Uani 1 1 d . . .
C10 C 0.4953(2) 0.34505(10) 0.47653(14) 0.0208(5) Uani 1 1 d . . .
C11 C 0.5796(2) 0.35854(10) 0.42807(14) 0.0225(5) Uani 1 1 d . . .
C12 C 0.5369(2) 0.33656(10) 0.34895(14) 0.0213(5) Uani 1 1 d . . .
C13 C 0.4347(2) 0.29280(10) 0.34478(13) 0.0182(5) Uani 1 1 d . . .
C14 C 0.4512(2) 0.23863(10) 0.32853(12) 0.0176(5) Uani 1 1 d . . .
C15 C 0.3577(2) 0.19728(10) 0.33467(12) 0.0192(5) Uani 1 1 d . . .
C16 C 0.4006(3) 0.14263(10) 0.36334(13) 0.0215(5) Uani 1 1 d . . .
C17 C 0.5387(3) 0.13674(10) 0.39961(14) 0.0231(5) Uani 1 1 d . . .
C18 C 0.5732(3) 0.10066(11) 0.45854(14) 0.0275(6) Uani 1 1 d . . .
C19 C 0.6723(3) 0.11616(12) 0.52125(15) 0.0303(6) Uani 1 1 d . . .
C20 C 0.7283(3) 0.16734(12) 0.52171(15) 0.0289(6) Uani 1 1 d . . .
C21 C 0.7451(2) 0.20306(12) 0.58404(15) 0.0290(6) Uani 1 1 d . . .
C22 C 0.7105(3) 0.18387(13) 0.64456(15) 0.0321(7) Uani 1 1 d . . .
C23 C 0.6447(3) 0.22117(13) 0.68033(14) 0.0300(6) Uani 1 1 d . . .
C24 C 0.6131(3) 0.27381(12) 0.65208(14) 0.0273(6) Uani 1 1 d . . .
C25 C 0.4913(3) 0.29734(11) 0.65510(14) 0.0248(6) Uani 1 1 d . . .
C26 C 0.4461(3) 0.33107(10) 0.59191(14) 0.0232(5) Uani 1 1 d . . .
C27 C 0.3147(2) 0.33565(10) 0.56059(13) 0.0210(5) Uani 1 1 d . . .
C28 C 0.2695(2) 0.33729(10) 0.48364(14) 0.0208(5) Uani 1 1 d . . .
C29 C 0.3585(2) 0.33897(10) 0.44159(13) 0.0194(5) Uani 1 1 d . . .
C30 C 0.3286(2) 0.30790(10) 0.37413(13) 0.0185(5) Uani 1 1 d . . .
C31 C 0.2230(2) 0.27264(10) 0.36016(13) 0.0190(5) Uani 1 1 d . . .
C32 C 0.2364(2) 0.21634(10) 0.33832(12) 0.0192(5) Uani 1 1 d . . .
C33 C 0.1484(2) 0.18244(12) 0.36437(13) 0.0239(6) Uani 1 1 d . . .
C34 C 0.1841(3) 0.12931(11) 0.38702(14) 0.0256(6) Uani 1 1 d . . .
C35 C 0.3109(3) 0.10929(10) 0.38639(14) 0.0255(6) Uani 1 1 d . . .
C36 C 0.3512(3) 0.07168(11) 0.44697(15) 0.0301(6) Uani 1 1 d . . .
C37 C 0.4793(3) 0.06807(11) 0.48267(15) 0.0305(6) Uani 1 1 d . . .
C38 C 0.5186(3) 0.06506(11) 0.56112(16) 0.0337(7) Uani 1 1 d . . .
C39 C 0.6359(3) 0.09569(12) 0.58460(15) 0.0333(7) Uani 1 1 d . . .
C40 C 0.6563(3) 0.12912(13) 0.64572(15) 0.0337(7) Uani 1 1 d . . .
C41 C 0.5587(3) 0.13224(13) 0.68520(14) 0.0343(7) Uani 1 1 d . . .
C42 C 0.5531(3) 0.18914(12) 0.70805(14) 0.0300(6) Uani 1 1 d . . .
C43 C 0.4356(3) 0.21220(12) 0.70984(13) 0.0275(6) Uani 1 1 d . . .
C44 C 0.4050(3) 0.26815(11) 0.68429(13) 0.0256(6) Uani 1 1 d . . .
C45 C 0.2681(3) 0.27048(11) 0.64917(13) 0.0241(6) Uani 1 1 d . . .
C46 C 0.2243(3) 0.30376(11) 0.58910(14) 0.0245(6) Uani 1 1 d . . .
C47 C 0.1236(2) 0.28425(11) 0.52859(14) 0.0234(6) Uani 1 1 d . . .
C48 C 0.1521(2) 0.30533(11) 0.46349(14) 0.0224(5) Uani 1 1 d . . .
C49 C 0.1292(2) 0.27244(11) 0.40281(13) 0.0220(5) Uani 1 1 d . . .
C50 C 0.0800(2) 0.21717(12) 0.40394(14) 0.0244(6) Uani 1 1 d . . .
C51 C 0.0514(2) 0.19668(12) 0.46597(15) 0.0270(6) Uani 1 1 d . . .
C52 C 0.0859(3) 0.14042(12) 0.48893(15) 0.0304(6) Uani 1 1 d . . .
C53 C 0.1502(3) 0.10715(12) 0.45017(15) 0.0306(6) Uani 1 1 d . . .
C54 C 0.2539(3) 0.07111(11) 0.48677(15) 0.0321(7) Uani 1 1 d . . .
C55 C 0.2906(3) 0.06957(11) 0.56217(16) 0.0333(7) Uani 1 1 d . . .
C56 C 0.2266(3) 0.10522(12) 0.60274(15) 0.0329(7) Uani 1 1 d . . .
C57 C 0.1268(3) 0.14018(12) 0.56716(15) 0.0305(6) Uani 1 1 d . . .
C58 C 0.1204(3) 0.19620(12) 0.59218(15) 0.0277(6) Uani 1 1 d . . .
C59 C 0.0740(2) 0.23142(12) 0.52961(15) 0.0269(6) Uani 1 1 d . . .
C60 C 0.2149(3) 0.21589(12) 0.65094(14) 0.0271(6) Uani 1 1 d . . .
C61 C 0.3183(3) 0.17958(12) 0.68803(14) 0.0282(6) Uani 1 1 d . . .
C62 C 0.3237(3) 0.12536(12) 0.66508(14) 0.0306(6) Uani 1 1 d . . .
C63 C 0.4466(3) 0.10142(12) 0.66384(15) 0.0331(7) Uani 1 1 d . . .
C64 C 0.4256(3) 0.06676(11) 0.59982(16) 0.0351(7) Uani 1 1 d . . .
C65 C 0.4786(2) 0.38599(10) 0.30072(14) 0.0218(5) Uani 1 1 d . A .
C66 C 0.4917(3) 0.39109(11) 0.23122(14) 0.0246(6) Uani 1 1 d . . .
H66 H 0.5384 0.3647 0.2114 0.029 Uiso 1 1 calc R . .
C67 C 0.4334(3) 0.43655(11) 0.19170(15) 0.0272(6) Uani 1 1 d . . .
H67 H 0.4391 0.4417 0.1436 0.033 Uiso 1 1 calc R . .
C68 C 0.3669(3) 0.47437(11) 0.22271(15) 0.0272(6) Uani 1 1 d . . .
H68 H 0.3265 0.5054 0.1960 0.033 Uiso 1 1 calc R . .
C69 C 0.3601(3) 0.46648(11) 0.29345(15) 0.0255(6) Uani 1 1 d . A .
C70 C 0.2915(3) 0.50575(12) 0.33364(17) 0.0345(7) Uani 1 1 d . . .
C71 C 0.2578(8) 0.5602(2) 0.2959(4) 0.069(2) Uani 0.856(7) 1 d P A 1
H71 H 0.1922 0.5545 0.2505 0.103 Uiso 0.856(7) 1 calc PR A 1
H71A H 0.3351 0.5764 0.2859 0.103 Uiso 0.856(7) 1 calc PR A 1
H71B H 0.2241 0.5853 0.3267 0.103 Uiso 0.856(7) 1 calc PR A 1
C72 C 0.1722(4) 0.47647(18) 0.3444(3) 0.0504(13) Uani 0.856(7) 1 d P A 1
H72 H 0.1284 0.5005 0.3717 0.076 Uiso 0.856(7) 1 calc PR A 1
H72A H 0.1979 0.4420 0.3711 0.076 Uiso 0.856(7) 1 calc PR A 1
H72B H 0.1137 0.4681 0.2974 0.076 Uiso 0.856(7) 1 calc PR A 1
C73 C 0.3827(4) 0.51791(18) 0.4091(2) 0.0517(13) Uani 0.856(7) 1 d P A 1
H73 H 0.4621 0.5351 0.4034 0.078 Uiso 0.856(7) 1 calc PR A 1
H73A H 0.4037 0.4833 0.4359 0.078 Uiso 0.856(7) 1 calc PR A 1
H73B H 0.3398 0.5430 0.4355 0.078 Uiso 0.856(7) 1 calc PR A 1
C74 C 0.5719(2) 0.17698(10) 0.26065(13) 0.0194(5) Uani 1 1 d . B .
C75 C 0.4801(2) 0.18360(10) 0.19563(14) 0.0210(5) Uani 1 1 d . . .
H75 H 0.4194 0.2130 0.1886 0.025 Uiso 1 1 calc R . .
C76 C 0.4799(2) 0.14587(11) 0.14126(14) 0.0233(5) Uani 1 1 d . . .
H76 H 0.4181 0.1486 0.0960 0.028 Uiso 1 1 calc R . .
C77 C 0.5715(3) 0.10400(11) 0.15401(15) 0.0251(6) Uani 1 1 d . . .
H77 H 0.5722 0.0774 0.1177 0.030 Uiso 1 1 calc R . .
C78 C 0.6621(2) 0.10120(10) 0.22010(15) 0.0225(5) Uani 1 1 d . B .
C79 C 0.7673(3) 0.05712(11) 0.23955(16) 0.0285(6) Uani 1 1 d . . .
C80 C 0.7797(5) 0.0240(2) 0.1732(3) 0.0582(15) Uani 0.837(6) 1 d P B 1
H80 H 0.8511 -0.0023 0.1876 0.087 Uiso 0.837(6) 1 calc PR B 1
H80A H 0.7964 0.0494 0.1370 0.087 Uiso 0.837(6) 1 calc PR B 1
H80B H 0.6994 0.0039 0.1530 0.087 Uiso 0.837(6) 1 calc PR B 1
C81 C 0.7342(5) 0.0194(2) 0.2933(3) 0.069(2) Uani 0.837(6) 1 d P B 1
H81 H 0.7243 0.0408 0.3348 0.104 Uiso 0.837(6) 1 calc PR B 1
H81A H 0.8032 -0.0079 0.3093 0.104 Uiso 0.837(6) 1 calc PR B 1
H81B H 0.6532 0.0002 0.2712 0.104 Uiso 0.837(6) 1 calc PR B 1
C82 C 0.8961(3) 0.08622(15) 0.2699(3) 0.0432(11) Uani 0.837(6) 1 d P B 1
H82 H 0.8888 0.1110 0.3090 0.065 Uiso 0.837(6) 1 calc PR B 1
H82A H 0.9188 0.1077 0.2317 0.065 Uiso 0.837(6) 1 calc PR B 1
H82B H 0.9632 0.0586 0.2885 0.065 Uiso 0.837(6) 1 calc PR B 1
C83 C 0.5196(9) 0.0197(4) 0.9896(5) 0.063(3) Uani 0.50 1 d P C -1
C84 C 1.0000 0.0000 0.5000 0.154(9) Uiso 0.50 2 d SP . .
C85 C 0.325(3) 0.5667(15) 0.3110(19) 0.052(9) Uiso 0.144(7) 1 d P A 2
H85 H 0.2735 0.5938 0.3295 0.079 Uiso 0.144(7) 1 calc PR A 2
H85A H 0.3041 0.5693 0.2583 0.079 Uiso 0.144(7) 1 calc PR A 2
H85B H 0.4165 0.5741 0.3312 0.079 Uiso 0.144(7) 1 calc PR A 2
C86 C 0.135(3) 0.5095(13) 0.2705(16) 0.060(8) Uiso 0.144(7) 1 d P A 2
H86 H 0.0841 0.4771 0.2764 0.090 Uiso 0.144(7) 1 calc PR A 2
H86A H 0.1454 0.5103 0.2213 0.090 Uiso 0.144(7) 1 calc PR A 2
H86B H 0.0908 0.5431 0.2795 0.090 Uiso 0.144(7) 1 calc PR A 2
C87 C 0.286(4) 0.4907(16) 0.396(2) 0.083(11) Uiso 0.144(7) 1 d P A 2
H87 H 0.2484 0.5202 0.4183 0.125 Uiso 0.144(7) 1 calc PR A 2
H87A H 0.3734 0.4826 0.4249 0.125 Uiso 0.144(7) 1 calc PR A 2
H87B H 0.2329 0.4574 0.3916 0.125 Uiso 0.144(7) 1 calc PR A 2
C88 C 0.847(2) 0.0567(10) 0.1951(12) 0.044(5) Uiso 0.163(6) 1 d P B 2
H88 H 0.9034 0.0242 0.2054 0.066 Uiso 0.163(6) 1 calc PR B 2
H88A H 0.9001 0.0903 0.2029 0.066 Uiso 0.163(6) 1 calc PR B 2
H88B H 0.7960 0.0554 0.1449 0.066 Uiso 0.163(6) 1 calc PR B 2
C89 C 0.6910(19) -0.0032(8) 0.2332(12) 0.039(5) Uiso 0.163(6) 1 d P B 2
H89 H 0.6523 -0.0117 0.1823 0.058 Uiso 0.163(6) 1 calc PR B 2
H89A H 0.6232 -0.0011 0.2588 0.058 Uiso 0.163(6) 1 calc PR B 2
H89B H 0.7525 -0.0323 0.2545 0.058 Uiso 0.163(6) 1 calc PR B 2
C90 C 0.839(2) 0.0588(11) 0.3229(13) 0.055(7) Uiso 0.163(6) 1 d P B 2
H90 H 0.9079 0.0313 0.3334 0.083 Uiso 0.163(6) 1 calc PR B 2
H90A H 0.7768 0.0504 0.3512 0.083 Uiso 0.163(6) 1 calc PR B 2
H90B H 0.8752 0.0956 0.3357 0.083 Uiso 0.163(6) 1 calc PR B 2
N1 N 0.6614(2) 0.13756(9) 0.27259(12) 0.0217(5) Uani 1 1 d . . .
O1 O 0.82001(18) 0.29141(9) 0.46414(11) 0.0319(5) Uani 1 1 d . . .
O2 O 0.67400(18) 0.38728(8) 0.44849(11) 0.0304(4) Uani 1 1 d . . .
N2 N 0.4152(2) 0.42225(9) 0.33141(12) 0.0240(5) Uani 1 1 d . . .
S1 S 0.4539(2) 0.07411(13) 0.96167(14) 0.0662(6) Uani 0.50 1 d P C -1
S2 S 0.5880(5) -0.03451(18) 1.01920(16) 0.1139(14) Uani 0.50 1 d P C -1
S3 S 0.8910(9) 0.0413(4) 0.4780(5) 0.250(4) Uiso 0.50 1 d P . .

loop_
_atom_site_aniso_label
_atom_site_aniso_U_11
_atom_site_aniso_U_22
_atom_site_aniso_U_33
_atom_site_aniso_U_23
_atom_site_aniso_U_13
_atom_site_aniso_U_12
C1 0.0211(12) 0.0282(14) 0.0194(13) -0.0018(10) 0.0077(10) -0.0021(10)
C2 0.0176(12) 0.0305(14) 0.0178(12) -0.0029(10) 0.0064(10) 0.0027(10)
C3 0.0216(12) 0.0217(13) 0.0178(12) -0.0016(10) 0.0051(10) 0.0040(10)
C4 0.0236(13) 0.0240(13) 0.0193(13) -0.0039(10) 0.0055(10) 0.0103(10)
C5 0.0189(12) 0.0320(15) 0.0243(14) -0.0029(11) 0.0056(10) 0.0116(10)
C6 0.0126(12) 0.0354(15) 0.0241(14) -0.0046(11) -0.0003(10) 0.0062(11)
C7 0.0161(12) 0.0381(16) 0.0222(14) -0.0067(11) -0.0035(10) 0.0015(11)
C8 0.0207(13) 0.0318(14) 0.0211(13) -0.0097(11) 0.0000(10) -0.0034(11)
C9 0.0239(13) 0.0191(12) 0.0243(14) -0.0098(10) 0.0042(10) -0.0016(10)
C10 0.0267(13) 0.0149(12) 0.0217(13) -0.0059(10) 0.0078(10) 0.0008(10)
C11 0.0234(13) 0.0182(12) 0.0266(14) -0.0052(10) 0.0075(11) 0.0012(10)
C12 0.0236(13) 0.0210(13) 0.0210(13) -0.0027(10) 0.0088(10) 0.0016(10)
C13 0.0197(12) 0.0221(13) 0.0123(11) 0.0023(9) 0.0034(9) 0.0040(10)
C14 0.0191(12) 0.0228(12) 0.0106(11) 0.0005(9) 0.0033(9) 0.0012(10)
C15 0.0241(13) 0.0229(13) 0.0096(11) -0.0032(9) 0.0024(9) 0.0003(10)
C16 0.0328(14) 0.0184(12) 0.0136(12) -0.0048(9) 0.0065(10) -0.0005(10)
C17 0.0350(14) 0.0182(12) 0.0172(12) -0.0031(10) 0.0085(11) 0.0089(10)
C18 0.0404(16) 0.0214(13) 0.0220(14) -0.0009(11) 0.0100(12) 0.0141(11)
C19 0.0365(15) 0.0311(15) 0.0225(14) 0.0011(11) 0.0061(12) 0.0220(12)
C20 0.0220(13) 0.0390(16) 0.0226(14) -0.0022(12) 0.0000(11) 0.0172(12)
C21 0.0177(12) 0.0427(17) 0.0221(14) -0.0056(12) -0.0032(10) 0.0113(11)
C22 0.0269(14) 0.0464(18) 0.0167(13) -0.0004(12) -0.0061(11) 0.0154(13)
C23 0.0277(14) 0.0428(17) 0.0135(13) -0.0069(11) -0.0059(10) 0.0089(12)
C24 0.0265(14) 0.0366(15) 0.0141(13) -0.0096(11) -0.0031(10) 0.0023(11)
C25 0.0294(14) 0.0280(14) 0.0146(12) -0.0096(10) 0.0010(10) 0.0029(11)
C26 0.0303(14) 0.0200(13) 0.0190(13) -0.0073(10) 0.0063(11) 0.0014(10)
C27 0.0293(13) 0.0168(12) 0.0183(13) -0.0037(10) 0.0085(10) 0.0066(10)
C28 0.0245(13) 0.0172(12) 0.0217(13) 0.0005(10) 0.0076(10) 0.0080(10)
C29 0.0259(13) 0.0137(11) 0.0193(13) 0.0003(9) 0.0070(10) 0.0050(9)
C30 0.0218(12) 0.0166(12) 0.0158(12) 0.0042(9) 0.0027(10) 0.0051(9)
C31 0.0186(12) 0.0236(13) 0.0133(12) 0.0041(9) 0.0014(9) 0.0051(10)
C32 0.0209(12) 0.0263(13) 0.0083(11) 0.0009(9) -0.0002(9) -0.0008(10)
C33 0.0239(13) 0.0339(15) 0.0116(12) -0.0024(10) 0.0002(10) -0.0073(11)
C34 0.0330(14) 0.0249(14) 0.0183(13) -0.0054(10) 0.0056(11) -0.0108(11)
C35 0.0419(16) 0.0175(12) 0.0161(12) -0.0051(10) 0.0057(11) -0.0036(11)
C36 0.0524(18) 0.0140(12) 0.0251(14) -0.0019(10) 0.0124(13) -0.0016(12)
C37 0.0549(19) 0.0146(13) 0.0237(14) 0.0022(10) 0.0135(13) 0.0108(12)
C38 0.0559(19) 0.0187(13) 0.0264(15) 0.0068(11) 0.0106(14) 0.0162(13)
C39 0.0457(17) 0.0283(15) 0.0225(14) 0.0079(11) 0.0025(12) 0.0231(13)
C40 0.0399(16) 0.0372(16) 0.0189(14) 0.0057(12) -0.0020(12) 0.0221(13)
C41 0.0496(18) 0.0356(16) 0.0142(13) 0.0082(11) 0.0021(12) 0.0175(14)
C42 0.0388(16) 0.0383(16) 0.0088(12) 0.0028(11) -0.0013(11) 0.0112(13)
C43 0.0409(16) 0.0332(15) 0.0074(11) -0.0004(10) 0.0045(11) 0.0084(12)
C44 0.0349(15) 0.0306(14) 0.0113(12) -0.0061(10) 0.0057(10) 0.0067(11)
C45 0.0303(14) 0.0306(14) 0.0140(12) -0.0036(10) 0.0101(10) 0.0059(11)
C46 0.0266(13) 0.0282(14) 0.0208(13) -0.0025(11) 0.0101(11) 0.0081(11)
C47 0.0208(12) 0.0312(14) 0.0207(13) 0.0011(11) 0.0101(10) 0.0090(10)
C48 0.0190(12) 0.0272(14) 0.0209(13) 0.0041(10) 0.0048(10) 0.0102(10)
C49 0.0179(12) 0.0299(14) 0.0164(12) 0.0046(10) 0.0012(10) 0.0070(10)
C50 0.0168(12) 0.0369(15) 0.0171(13) 0.0011(11) 0.0001(10) -0.0014(11)
C51 0.0188(13) 0.0392(16) 0.0230(14) 0.0002(12) 0.0054(10) -0.0056(11)
C52 0.0320(15) 0.0364(16) 0.0257(15) -0.0009(12) 0.0124(12) -0.0124(12)
C53 0.0397(16) 0.0271(14) 0.0243(14) -0.0021(11) 0.0072(12) -0.0130(12)
C54 0.0534(19) 0.0181(13) 0.0265(15) -0.0002(11) 0.0136(13) -0.0081(12)
C55 0.0580(19) 0.0192(13) 0.0256(15) 0.0056(11) 0.0162(14) -0.0035(13)
C56 0.0515(18) 0.0283(15) 0.0228(14) 0.0059(11) 0.0168(13) -0.0064(13)
C57 0.0370(15) 0.0363(16) 0.0218(14) 0.0031(12) 0.0141(12) -0.0113(12)
C58 0.0297(14) 0.0370(16) 0.0213(14) 0.0037(11) 0.0152(11) -0.0010(12)
C59 0.0213(13) 0.0387(16) 0.0228(14) 0.0011(12) 0.0094(11) 0.0005(11)
C60 0.0351(15) 0.0340(15) 0.0163(13) 0.0010(11) 0.0142(11) 0.0032(12)
C61 0.0410(16) 0.0346(15) 0.0120(12) 0.0045(11) 0.0125(11) 0.0045(12)
C62 0.0505(18) 0.0277(14) 0.0159(13) 0.0078(11) 0.0130(12) 0.0031(13)
C63 0.0544(19) 0.0282(15) 0.0167(13) 0.0111(11) 0.0090(13) 0.0102(13)
C64 0.066(2) 0.0177(13) 0.0235(15) 0.0094(11) 0.0152(14) 0.0083(13)
C65 0.0230(13) 0.0189(12) 0.0242(13) -0.0021(10) 0.0073(10) -0.0028(10)
C66 0.0287(14) 0.0236(13) 0.0236(14) -0.0043(10) 0.0105(11) -0.0039(11)
C67 0.0311(14) 0.0267(14) 0.0233(14) -0.0003(11) 0.0062(11) -0.0095(11)
C68 0.0265(14) 0.0208(13) 0.0327(15) 0.0042(11) 0.0049(11) -0.0050(10)
C69 0.0255(13) 0.0189(13) 0.0333(15) 0.0014(11) 0.0098(11) -0.0026(10)
C70 0.0421(17) 0.0238(14) 0.0432(18) 0.0023(13) 0.0214(14) 0.0071(12)
C71 0.107(6) 0.041(3) 0.082(4) 0.031(3) 0.067(4) 0.042(3)
C72 0.044(2) 0.046(2) 0.072(3) -0.010(2) 0.033(2) 0.0020(18)
C73 0.058(3) 0.043(2) 0.055(3) -0.026(2) 0.015(2) 0.011(2)
C74 0.0215(12) 0.0183(12) 0.0206(13) -0.0001(10) 0.0093(10) 0.0006(9)
C75 0.0215(12) 0.0203(12) 0.0231(13) 0.0002(10) 0.0093(10) 0.0017(10)
C76 0.0223(12) 0.0252(13) 0.0236(13) -0.0033(10) 0.0082(10) -0.0036(10)
C77 0.0285(14) 0.0213(13) 0.0296(14) -0.0088(11) 0.0144(11) -0.0065(10)
C78 0.0236(13) 0.0176(12) 0.0293(14) -0.0001(10) 0.0124(11) -0.0015(10)
C79 0.0298(14) 0.0203(13) 0.0375(16) -0.0010(11) 0.0126(12) 0.0052(11)
C80 0.059(3) 0.050(3) 0.059(3) -0.020(2) 0.003(2) 0.030(2)
C81 0.067(3) 0.048(3) 0.113(5) 0.052(3) 0.059(3) 0.035(2)
C82 0.0269(19) 0.0268(19) 0.074(3) -0.0036(18) 0.0086(18) 0.0061(15)
C83 0.047(5) 0.090(8) 0.043(5) -0.037(5) -0.002(4) 0.027(5)
N1 0.0246(11) 0.0185(11) 0.0245(12) 0.0012(9) 0.0107(9) 0.0036(8)
O1 0.0191(9) 0.0441(12) 0.0298(11) -0.0069(9) 0.0013(8) 0.0010(9)
O2 0.0293(10) 0.0306(10) 0.0325(11) -0.0087(8) 0.0101(8) -0.0084(8)
N2 0.0285(12) 0.0187(11) 0.0270(12) -0.0010(9) 0.0115(9) 0.0003(9)
S1 0.0510(12) 0.0823(17) 0.0582(14) -0.0231(13) 0.0012(10) 0.0096(11)
S2 0.165(4) 0.109(3) 0.0520(16) -0.0210(17) 0.0004(19) 0.067(3)

loop_
_atom_type_symbol
_atom_type_description
_atom_type_scat_dispersion_real
_atom_type_scat_dispersion_imag
_atom_type_scat_source
C C 0.0033 0.0016 'International Tables Vol C Tables 4.2.6.8 and 6.1.1.4'
H H 0.0000 0.0000 'International Tables Vol C Tables 4.2.6.8 and 6.1.1.4'
N N 0.0061 0.0033 'International Tables Vol C Tables 4.2.6.8 and 6.1.1.4'
O O 0.0106 0.0060 'International Tables Vol C Tables 4.2.6.8 and 6.1.1.4'
S S 0.1246 0.1234 'International Tables Vol C Tables 4.2.6.8 and 6.1.1.4'

loop_
_geom_angle_atom_site_label_1
_geom_angle_atom_site_label_2
_geom_angle_atom_site_label_3
_geom_angle
_geom_angle_site_symmetry_1
C2 C1 C12 123.8(2) .
C1 C2 C3 124.1(2) .
C2 C3 C14 112.6(2) .
C2 C3 C74 108.1(2) .
C14 C3 C74 112.7(2) .
C2 C3 C4 113.0(2) .
C14 C3 C4 102.04(19) .
C74 C3 C4 108.3(2) .
C5 C4 C17 117.9(2) .
C5 C4 C3 125.7(2) .
C17 C4 C3 114.5(2) .
C4 C5 C20 119.6(3) .
C4 C5 C6 131.3(2) .
C20 C5 C6 103.1(2) .
O1 C6 C7 125.6(2) .
O1 C6 C5 130.5(2) .
C7 C6 C5 103.0(2) .
C8 C7 C21 119.8(3) .
C8 C7 C6 132.9(3) .
C21 C7 C6 103.6(2) .
C7 C8 C24 116.0(3) .
C7 C8 C9 129.6(2) .
C24 C8 C9 105.8(2) .
C10 C9 C26 118.2(2) .
C10 C9 C8 129.0(2) .
C26 C9 C8 106.1(2) .
C9 C10 C29 118.5(2) .
C9 C10 C11 125.3(2) .
C29 C10 C11 115.9(2) .
O2 C11 C10 121.1(2) .
O2 C11 C12 121.6(2) .
C10 C11 C12 117.3(2) .
C1 C12 C13 112.5(2) .
C1 C12 C65 110.7(2) .
C13 C12 C65 109.5(2) .
C1 C12 C11 108.4(2) .
C13 C12 C11 108.5(2) .
C65 C12 C11 107.0(2) .
C14 C13 C30 119.5(2) .
C14 C13 C12 123.3(2) .
C30 C13 C12 115.9(2) .
C13 C14 C15 120.8(2) .
C13 C14 C3 121.6(2) .
C15 C14 C3 115.4(2) .
C32 C15 C14 116.8(2) .
C32 C15 C16 119.1(2) .
C14 C15 C16 120.0(2) .
C35 C16 C15 117.4(2) .
C35 C16 C17 118.7(2) .
C15 C16 C17 116.6(2) .
C18 C17 C4 119.3(2) .
C18 C17 C16 117.8(2) .
C4 C17 C16 117.7(2) .
C17 C18 C19 119.9(3) .
C17 C18 C37 122.5(3) .
C19 C18 C37 107.5(2) .
C20 C19 C18 117.9(2) .
C20 C19 C39 120.7(3) .
C18 C19 C39 108.1(3) .
C19 C20 C5 121.7(3) .
C19 C20 C21 120.3(3) .
C5 C20 C21 110.6(3) .
C22 C21 C7 123.2(3) .
C22 C21 C20 119.2(3) .
C7 C21 C20 107.7(2) .
C21 C22 C23 117.6(3) .
C21 C22 C40 120.9(3) .
C23 C22 C40 108.7(3) .
C24 C23 C22 119.5(3) .
C24 C23 C42 120.6(3) .
C22 C23 C42 107.7(3) .
C23 C24 C25 118.6(3) .
C23 C24 C8 123.1(2) .
C25 C24 C8 109.5(2) .
C44 C25 C26 120.8(2) .
C44 C25 C24 121.4(3) .
C26 C25 C24 107.6(2) .
C27 C26 C9 121.9(2) .
C27 C26 C25 119.7(2) .
C9 C26 C25 110.8(2) .
C26 C27 C28 119.1(2) .
C26 C27 C46 119.8(2) .
C28 C27 C46 108.7(2) .
C29 C28 C27 119.7(2) .
C29 C28 C48 122.6(2) .
C27 C28 C48 107.6(2) .
C28 C29 C10 119.6(2) .
C28 C29 C30 118.0(2) .
C10 C29 C30 115.2(2) .
C31 C30 C13 117.2(2) .
C31 C30 C29 118.0(2) .
C13 C30 C29 117.5(2) .
C30 C31 C32 119.9(2) .
C30 C31 C49 122.9(2) .
C32 C31 C49 107.2(2) .
C15 C32 C33 122.2(2) .
C15 C32 C31 119.3(2) .
C33 C32 C31 108.3(2) .
C34 C33 C32 119.3(2) .
C34 C33 C50 120.7(2) .
C32 C33 C50 108.6(2) .
C33 C34 C35 119.6(2) .
C33 C34 C53 119.8(3) .
C35 C34 C53 108.7(2) .
C16 C35 C34 122.0(2) .
C16 C35 C36 121.5(3) .
C34 C35 C36 106.9(2) .
C37 C36 C54 120.2(3) .
C37 C36 C35 119.6(3) .
C54 C36 C35 108.8(3) .
C36 C37 C18 119.7(2) .
C36 C37 C38 120.4(3) .
C18 C37 C38 108.5(3) .
C64 C38 C39 120.7(3) .
C64 C38 C37 119.6(3) .
C39 C38 C37 107.3(3) .
C40 C39 C38 120.0(3) .
C40 C39 C19 119.2(3) .
C38 C39 C19 108.4(3) .
C39 C40 C41 119.6(3) .
C39 C40 C22 119.6(3) .
C41 C40 C22 108.0(3) .
C63 C41 C40 120.6(3) .
C63 C41 C42 120.0(3) .
C40 C41 C42 107.5(3) .
C43 C42 C41 119.9(3) .
C43 C42 C23 119.9(3) .
C41 C42 C23 108.1(3) .
C42 C43 C44 119.7(3) .
C42 C43 C61 120.0(3) .
C44 C43 C61 107.8(2) .
C25 C44 C43 119.6(2) .
C25 C44 C45 119.5(2) .
C43 C44 C45 108.0(2) .
C46 C45 C60 120.0(2) .
C46 C45 C44 119.7(2) .
C60 C45 C44 108.2(2) .
C45 C46 C47 120.1(2) .
C45 C46 C27 120.4(2) .
C47 C46 C27 107.7(2) .
C59 C47 C46 120.0(2) .
C59 C47 C48 120.1(2) .
C46 C47 C48 107.3(2) .
C49 C48 C28 119.2(2) .
C49 C48 C47 119.5(2) .
C28 C48 C47 108.6(2) .
C48 C49 C50 120.6(2) .
C48 C49 C31 118.4(2) .
C50 C49 C31 108.8(2) .
C51 C50 C49 120.3(2) .
C51 C50 C33 119.5(3) .
C49 C50 C33 107.0(2) .
C50 C51 C52 119.9(3) .
C50 C51 C59 119.2(2) .
C52 C51 C59 108.3(2) .
C53 C52 C51 120.2(2) .
C53 C52 C57 119.4(3) .
C51 C52 C57 107.7(2) .
C52 C53 C54 120.9(3) .
C52 C53 C34 119.8(3) .
C54 C53 C34 107.5(3) .
C55 C54 C36 119.9(3) .
C55 C54 C53 119.7(3) .
C36 C54 C53 107.9(2) .
C54 C55 C64 119.9(3) .
C54 C55 C56 119.6(3) .
C64 C55 C56 108.2(3) .
C57 C56 C55 120.5(3) .
C57 C56 C62 119.8(3) .
C55 C56 C62 107.7(3) .
C56 C57 C58 120.1(3) .
C56 C57 C52 119.9(3) .
C58 C57 C52 108.2(2) .
C60 C58 C57 120.2(3) .
C60 C58 C59 119.5(3) .
C57 C58 C59 108.1(2) .
C47 C59 C51 120.2(2) .
C47 C59 C58 120.1(2) .
C51 C59 C58 107.7(2) .
C58 C60 C45 120.3(2) .
C58 C60 C61 119.8(3) .
C45 C60 C61 108.0(2) .
C62 C61 C60 120.3(3) .
C62 C61 C43 120.0(3) .
C60 C61 C43 108.0(2) .
C61 C62 C63 119.7(3) .
C61 C62 C56 119.9(3) .
C63 C62 C56 108.4(2) .
C41 C63 C62 120.4(3) .
C41 C63 C64 119.6(3) .
C62 C63 C64 107.5(3) .
C38 C64 C55 120.0(3) .
C38 C64 C63 119.5(3) .
C55 C64 C63 108.2(3) .
N2 C65 C66 123.8(2) .
N2 C65 C12 114.7(2) .
C66 C65 C12 121.5(2) .
C65 C66 C67 117.0(2) .
C68 C67 C66 119.8(3) .
C67 C68 C69 119.4(3) .
N2 C69 C68 120.8(2) .
N2 C69 C70 115.1(2) .
C68 C69 C70 124.1(2) .
C87 C70 C71 130.3(18) .
C87 C70 C72 59.6(19) .
C71 C70 C72 111.5(4) .
C87 C70 C69 116.2(18) .
C71 C70 C69 112.9(3) .
C72 C70 C69 108.1(3) .
C87 C70 C73 49.1(19) .
C71 C70 C73 107.4(4) .
C72 C70 C73 108.1(3) .
C69 C70 C73 108.6(3) .
C87 C70 C85 126(2) .
C71 C70 C85 26.5(11) .
C72 C70 C85 135.9(13) .
C69 C70 C85 105.4(13) .
C73 C70 C85 87.1(13) .
C87 C70 C86 113(2) .
C71 C70 C86 64.2(10) .
C72 C70 C86 56.3(10) .
C69 C70 C86 100.2(10) .
C73 C70 C86 150.7(10) .
C85 C70 C86 90.2(16) .
N1 C74 C75 123.5(2) .
N1 C74 C3 114.2(2) .
C75 C74 C3 122.2(2) .
C76 C75 C74 117.7(2) .
C75 C76 C77 118.9(2) .
C78 C77 C76 119.6(2) .
N1 C78 C77 121.2(2) .
N1 C78 C79 114.9(2) .
C77 C78 C79 123.9(2) .
C88 C79 C81 137.3(10) .
C88 C79 C82 65.6(10) .
C81 C79 C82 111.8(4) .
C88 C79 C78 113.5(10) .
C81 C79 C78 107.7(2) .
C82 C79 C78 108.1(2) .
C88 C79 C80 43.3(10) .
C81 C79 C80 110.0(4) .
C82 C79 C80 107.1(3) .
C78 C79 C80 112.1(3) .
C88 C79 C90 114.6(13) .
C81 C79 C90 57.0(9) .
C82 C79 C90 56.5(9) .
C78 C79 C90 111.3(9) .
C80 C79 C90 136.6(9) .
C88 C79 C89 109.1(12) .
C81 C79 C89 46.5(8) .
C82 C79 C89 144.4(7) .
C78 C79 C89 106.0(7) .
C80 C79 C89 68.2(8) .
C90 C79 C89 101.4(12) .
S1 C83 S2 178.7(7) .
S3 C84 S3 179.997(3) 3_756
C74 N1 C78 119.0(2) .
C65 N2 C69 119.1(2) .

loop_
_geom_bond_atom_site_label_1
_geom_bond_atom_site_label_2
_geom_bond_distance
_geom_bond_site_symmetry_2
C1 C2 1.320(4) .
C1 C12 1.508(3) .
C2 C3 1.503(4) .
C3 C14 1.520(3) .
C3 C74 1.538(3) .
C3 C4 1.540(4) .
C4 C5 1.381(4) .
C4 C17 1.459(4) .
C5 C20 1.441(4) .
C5 C6 1.538(4) .
C6 O1 1.206(3) .
C6 C7 1.528(4) .
C7 C8 1.388(4) .
C7 C21 1.440(4) .
C8 C24 1.468(4) .
C8 C9 1.525(4) .
C9 C10 1.399(4) .
C9 C26 1.435(4) .
C10 C29 1.457(4) .
C10 C11 1.492(4) .
C11 O2 1.209(3) .
C11 C12 1.564(4) .
C12 C13 1.512(3) .
C12 C65 1.544(4) .
C13 C14 1.370(3) .
C13 C30 1.442(3) .
C14 C15 1.444(3) .
C15 C32 1.401(4) .
C15 C16 1.461(3) .
C16 C35 1.413(4) .
C16 C17 1.474(4) .
C17 C18 1.402(4) .
C18 C19 1.438(4) .
C18 C37 1.447(4) .
C19 C20 1.376(4) .
C19 C39 1.458(4) .
C20 C21 1.450(4) .
C21 C22 1.389(4) .
C22 C23 1.427(4) .
C22 C40 1.450(5) .
C23 C24 1.392(4) .
C23 C42 1.457(4) .
C24 C25 1.441(4) .
C25 C44 1.393(4) .
C25 C26 1.440(4) .
C26 C27 1.388(4) .
C27 C28 1.433(4) .
C27 C46 1.454(4) .
C28 C29 1.402(3) .
C28 C48 1.445(4) .
C29 C30 1.461(3) .
C30 C31 1.390(4) .
C31 C32 1.444(4) .
C31 C49 1.452(3) .
C32 C33 1.435(4) .
C33 C34 1.380(4) .
C33 C50 1.453(4) .
C34 C35 1.448(4) .
C34 C53 1.456(4) .
C35 C36 1.453(4) .
C36 C37 1.372(4) .
C36 C54 1.445(4) .
C37 C38 1.459(4) .
C38 C64 1.390(4) .
C38 C39 1.431(5) .
C39 C40 1.396(4) .
C40 C41 1.445(4) .
C41 C63 1.386(5) .
C41 C42 1.452(4) .
C42 C43 1.388(4) .
C43 C44 1.449(4) .
C43 C61 1.455(4) .
C44 C45 1.452(4) .
C45 C46 1.387(4) .
C45 C60 1.444(4) .
C46 C47 1.448(4) .
C47 C59 1.388(4) .
C47 C48 1.454(4) .
C48 C49 1.380(4) .
C49 C50 1.441(4) .
C50 C51 1.396(4) .
C51 C52 1.450(4) .
C51 C59 1.452(4) .
C52 C53 1.394(4) .
C52 C57 1.453(4) .
C53 C54 1.447(4) .
C54 C55 1.401(4) .
C55 C64 1.446(5) .
C55 C56 1.449(4) .
C56 C57 1.398(4) .
C56 C62 1.455(4) .
C57 C58 1.446(4) .
C58 C60 1.394(4) .
C58 C59 1.453(4) .
C60 C61 1.451(4) .
C61 C62 1.390(4) .
C62 C63 1.447(4) .
C63 C64 1.458(4) .
C65 N2 1.337(3) .
C65 C66 1.384(4) .
C66 C67 1.391(4) .
C67 C68 1.386(4) .
C68 C69 1.393(4) .
C69 N2 1.344(3) .
C69 C70 1.528(4) .
C70 C87 1.26(4) .
C70 C71 1.504(5) .
C70 C72 1.524(5) .
C70 C73 1.554(6) .
C70 C85 1.60(3) .
C70 C86 1.80(3) .
C74 N1 1.332(3) .
C74 C75 1.387(4) .
C75 C76 1.387(4) .
C76 C77 1.390(4) .
C77 C78 1.388(4) .
C78 N1 1.340(3) .
C78 C79 1.530(4) .
C79 C88 1.36(2) .
C79 C81 1.489(5) .
C79 C82 1.527(5) .
C79 C80 1.539(5) .
C79 C90 1.59(2) .
C79 C89 1.66(2) .
C83 S1 1.525(9) .
C83 S2 1.539(10) .
C84 S3 1.515(10) 3_756
C84 S3 1.515(10) .

loop_
_geom_torsion_atom_site_label_1
_geom_torsion_atom_site_label_2
_geom_torsion_atom_site_label_3
_geom_torsion_atom_site_label_4
_geom_torsion
C12 C1 C2 C3 3.3(4)
C1 C2 C3 C14 9.8(4)
C1 C2 C3 C74 134.9(3)
C1 C2 C3 C4 -105.2(3)
C2 C3 C4 C5 19.3(3)
C14 C3 C4 C5 -101.9(3)
C74 C3 C4 C5 139.0(2)
C2 C3 C4 C17 -176.9(2)
C14 C3 C4 C17 61.9(2)
C74 C3 C4 C17 -57.1(3)
C17 C4 C5 C20 7.9(3)
C3 C4 C5 C20 171.3(2)
C17 C4 C5 C6 -140.0(3)
C3 C4 C5 C6 23.4(4)
C4 C5 C6 O1 -69.0(4)
C20 C5 C6 O1 139.3(3)
C4 C5 C6 C7 121.7(3)
C20 C5 C6 C7 -30.1(2)
O1 C6 C7 C8 67.0(4)
C5 C6 C7 C8 -122.9(3)
O1 C6 C7 C21 -135.5(3)
C5 C6 C7 C21 34.5(2)
C21 C7 C8 C24 10.1(4)
C6 C7 C8 C24 164.6(3)
C21 C7 C8 C9 -132.9(3)
C6 C7 C8 C9 21.7(5)
C7 C8 C9 C10 -6.1(5)
C24 C8 C9 C10 -151.8(3)
C7 C8 C9 C26 143.9(3)
C24 C8 C9 C26 -1.8(3)
C26 C9 C10 C29 -19.2(3)
C8 C9 C10 C29 127.8(3)
C26 C9 C10 C11 168.0(2)
C8 C9 C10 C11 -45.0(4)
C9 C10 C11 O2 -40.3(4)
C29 C10 C11 O2 146.8(2)
C9 C10 C11 C12 142.8(2)
C29 C10 C11 C12 -30.2(3)
C2 C1 C12 C13 -10.3(4)
C2 C1 C12 C65 -133.2(3)
C2 C1 C12 C11 109.7(3)
O2 C11 C12 C1 45.6(3)
C10 C11 C12 C1 -137.5(2)
O2 C11 C12 C13 168.1(2)
C10 C11 C12 C13 -15.0(3)
O2 C11 C12 C65 -73.8(3)
C10 C11 C12 C65 103.1(2)
C1 C12 C13 C14 3.8(3)
C65 C12 C13 C14 127.3(2)
C11 C12 C13 C14 -116.2(2)
C1 C12 C13 C30 170.6(2)
C65 C12 C13 C30 -65.8(3)
C11 C12 C13 C30 50.6(3)
C30 C13 C14 C15 5.3(3)
C12 C13 C14 C15 171.7(2)
C30 C13 C14 C3 -156.9(2)
C12 C13 C14 C3 9.5(4)
C2 C3 C14 C13 -15.9(3)
C74 C3 C14 C13 -138.5(2)
C4 C3 C14 C13 105.6(3)
C2 C3 C14 C15 -179.0(2)
C74 C3 C14 C15 58.4(3)
C4 C3 C14 C15 -57.5(3)
C13 C14 C15 C32 16.9(3)
C3 C14 C15 C32 -179.9(2)
C13 C14 C15 C16 -140.2(2)
C3 C14 C15 C16 23.1(3)
C32 C15 C16 C35 6.7(3)
C14 C15 C16 C35 163.2(2)
C32 C15 C16 C17 -143.2(2)
C14 C15 C16 C17 13.3(3)
C5 C4 C17 C18 -19.9(3)
C3 C4 C17 C18 175.0(2)
C5 C4 C17 C16 134.1(2)
C3 C4 C17 C16 -31.1(3)
C35 C16 C17 C18 -4.1(3)
C15 C16 C17 C18 145.5(2)
C35 C16 C17 C4 -158.4(2)
C15 C16 C17 C4 -8.8(3)
C4 C17 C18 C19 15.1(4)
C16 C17 C18 C19 -138.8(3)
C4 C17 C18 C37 156.2(2)
C16 C17 C18 C37 2.3(4)
C17 C18 C19 C20 1.7(4)
C37 C18 C19 C20 -144.6(2)
C17 C18 C19 C39 143.1(2)
C37 C18 C19 C39 -3.1(3)
C18 C19 C20 C5 -14.0(4)
C39 C19 C20 C5 -150.5(3)
C18 C19 C20 C21 132.9(3)
C39 C19 C20 C21 -3.5(4)
C4 C5 C20 C19 9.1(4)
C6 C5 C20 C19 164.9(2)
C4 C5 C20 C21 -140.7(2)
C6 C5 C20 C21 15.1(3)
C8 C7 C21 C22 -10.0(4)
C6 C7 C21 C22 -171.1(2)
C8 C7 C21 C20 135.1(3)
C6 C7 C21 C20 -26.0(3)
C19 C20 C21 C22 3.4(4)
C5 C20 C21 C22 153.6(2)
C19 C20 C21 C7 -143.4(3)
C5 C20 C21 C7 6.9(3)
C7 C21 C22 C23 3.2(4)
C20 C21 C22 C23 -138.2(3)
C7 C21 C22 C40 140.5(3)
C20 C21 C22 C40 -0.9(4)
C21 C22 C23 C24 2.7(4)
C40 C22 C23 C24 -139.4(3)
C21 C22 C23 C42 145.4(3)
C40 C22 C23 C42 3.3(3)
C22 C23 C24 C25 141.8(3)
C42 C23 C24 C25 4.0(4)
C22 C23 C24 C8 -2.1(4)
C42 C23 C24 C8 -139.9(3)
C7 C8 C24 C23 -4.4(4)
C9 C8 C24 C23 146.7(3)
C7 C8 C24 C25 -151.2(2)
C9 C8 C24 C25 0.0(3)
C23 C24 C25 C44 -1.2(4)
C8 C24 C25 C44 147.2(2)
C23 C24 C25 C26 -146.6(2)
C8 C24 C25 C26 1.8(3)
C10 C9 C26 C27 7.4(4)
C8 C9 C26 C27 -146.4(2)
C10 C9 C26 C25 156.9(2)
C8 C9 C26 C25 3.0(3)
C44 C25 C26 C27 1.5(4)
C24 C25 C26 C27 147.1(2)
C44 C25 C26 C9 -148.7(2)
C24 C25 C26 C9 -3.1(3)
C9 C26 C27 C28 5.1(4)
C25 C26 C27 C28 -141.7(2)
C9 C26 C27 C46 143.1(2)
C25 C26 C27 C46 -3.8(3)
C26 C27 C28 C29 -5.4(4)
C46 C27 C28 C29 -147.5(2)
C26 C27 C28 C48 140.8(2)
C46 C27 C28 C48 -1.3(3)
C27 C28 C29 C10 -6.6(3)
C48 C28 C29 C10 -147.6(2)
C27 C28 C29 C30 142.4(2)
C48 C28 C29 C30 1.3(4)
C9 C10 C29 C28 19.2(3)
C11 C10 C29 C28 -167.4(2)
C9 C10 C29 C30 -130.6(2)
C11 C10 C29 C30 42.9(3)
C14 C13 C30 C31 -23.4(3)
C12 C13 C30 C31 169.2(2)
C14 C13 C30 C29 126.2(2)
C12 C13 C30 C29 -41.2(3)
C28 C29 C30 C31 -8.5(3)
C10 C29 C30 C31 141.8(2)
C28 C29 C30 C13 -157.9(2)
C10 C29 C30 C13 -7.6(3)
C13 C30 C31 C32 19.2(3)
C29 C30 C31 C32 -130.2(2)
C13 C30 C31 C49 160.4(2)
C29 C30 C31 C49 10.9(3)
C14 C15 C32 C33 -162.1(2)
C16 C15 C32 C33 -4.8(3)
C14 C15 C32 C31 -20.8(3)
C16 C15 C32 C31 136.4(2)
C30 C31 C32 C15 2.9(3)
C49 C31 C32 C15 -143.6(2)
C30 C31 C32 C33 149.0(2)
C49 C31 C32 C33 2.4(3)
C15 C32 C33 C34 0.3(4)
C31 C32 C33 C34 -144.5(2)
C15 C32 C33 C50 144.0(2)
C31 C32 C33 C50 -0.8(3)
C32 C33 C34 C35 2.0(4)
C50 C33 C34 C35 -137.2(3)
C32 C33 C34 C53 140.8(3)
C50 C33 C34 C53 1.5(4)
C15 C16 C35 C34 -4.5(4)
C17 C16 C35 C34 144.7(2)
C15 C16 C35 C36 -146.2(2)
C17 C16 C35 C36 3.1(4)
C33 C34 C35 C16 0.2(4)
C53 C34 C35 C16 -142.7(2)
C33 C34 C35 C36 146.6(2)
C53 C34 C35 C36 3.7(3)
C16 C35 C36 C37 -0.3(4)
C34 C35 C36 C37 -146.9(2)
C16 C35 C36 C54 143.3(3)
C34 C35 C36 C54 -3.3(3)
C54 C36 C37 C18 -141.0(3)
C35 C36 C37 C18 -1.6(4)
C54 C36 C37 C38 -1.6(4)
C35 C36 C37 C38 137.9(3)
C17 C18 C37 C36 0.5(4)
C19 C18 C37 C36 145.7(2)
C17 C18 C37 C38 -143.2(2)
C19 C18 C37 C38 1.9(3)
C36 C37 C38 C64 -1.0(4)
C18 C37 C38 C64 142.4(3)
C36 C37 C38 C39 -143.5(3)
C18 C37 C38 C39 0.0(3)
C64 C38 C39 C40 -2.0(4)
C37 C38 C39 C40 139.9(3)
C64 C38 C39 C19 -143.9(3)
C37 C38 C39 C19 -1.9(3)
C20 C19 C39 C40 1.2(4)
C18 C19 C39 C40 -139.0(3)
C20 C19 C39 C38 143.4(3)
C18 C19 C39 C38 3.2(3)
C38 C39 C40 C41 0.4(4)
C19 C39 C40 C41 138.2(3)
C38 C39 C40 C22 -136.5(3)
C19 C39 C40 C22 1.4(4)
C21 C22 C40 C39 -1.5(4)
C23 C22 C40 C39 139.2(3)
C21 C22 C40 C41 -142.8(3)
C23 C22 C40 C41 -2.1(3)
C39 C40 C41 C63 1.4(4)
C22 C40 C41 C63 142.8(3)
C39 C40 C41 C42 -141.2(3)
C22 C40 C41 C42 0.1(3)
C63 C41 C42 C43 1.3(4)
C40 C41 C42 C43 144.2(3)
C63 C41 C42 C23 -141.0(3)
C40 C41 C42 C23 1.8(3)
C24 C23 C42 C43 -3.3(4)
C22 C23 C42 C43 -145.5(3)
C24 C23 C42 C41 139.0(3)
C22 C23 C42 C41 -3.2(3)
C41 C42 C43 C44 -138.1(3)
C23 C42 C43 C44 -0.2(4)
C41 C42 C43 C61 -0.7(4)
C23 C42 C43 C61 137.2(3)
C26 C25 C44 C43 138.6(3)
C24 C25 C44 C43 -2.3(4)
C26 C25 C44 C45 1.9(4)
C24 C25 C44 C45 -139.0(3)
C42 C43 C44 C25 2.9(4)
C61 C43 C44 C25 -139.1(2)
C42 C43 C44 C45 144.1(2)
C61 C43 C44 C45 2.1(3)
C25 C44 C45 C46 -3.1(4)
C43 C44 C45 C46 -144.3(2)
C25 C44 C45 C60 139.4(2)
C43 C44 C45 C60 -1.7(3)
C60 C45 C46 C47 1.1(4)
C44 C45 C46 C47 139.3(2)
C60 C45 C46 C27 -137.3(3)
C44 C45 C46 C27 0.9(4)
C26 C27 C46 C45 2.6(4)
C28 C27 C46 C45 144.4(2)
C26 C27 C46 C47 -140.3(2)
C28 C27 C46 C47 1.5(3)
C45 C46 C47 C59 -2.3(4)
C27 C46 C47 C59 140.8(2)
C45 C46 C47 C48 -144.1(2)
C27 C46 C47 C48 -1.1(3)
C29 C28 C48 C49 3.9(4)
C27 C28 C48 C49 -141.1(2)
C29 C28 C48 C47 145.6(2)
C27 C28 C48 C47 0.6(3)
C59 C47 C48 C49 0.1(4)
C46 C47 C48 C49 141.8(2)
C59 C47 C48 C28 -141.5(2)
C46 C47 C48 C28 0.3(3)
C28 C48 C49 C50 136.3(3)
C47 C48 C49 C50 -1.2(4)
C28 C48 C49 C31 -1.9(3)
C47 C48 C49 C31 -139.4(2)
C30 C31 C49 C48 -5.7(4)
C32 C31 C49 C48 139.6(2)
C30 C31 C49 C50 -148.4(2)
C32 C31 C49 C50 -3.1(3)
C48 C49 C50 C51 1.7(4)
C31 C49 C50 C51 143.5(2)
C48 C49 C50 C33 -139.2(2)
C31 C49 C50 C33 2.6(3)
C34 C33 C50 C51 0.7(4)
C32 C33 C50 C51 -142.3(2)
C34 C33 C50 C49 142.0(2)
C32 C33 C50 C49 -1.1(3)
C49 C50 C51 C52 -138.3(3)
C33 C50 C51 C52 -2.2(4)
C49 C50 C51 C59 -1.0(4)
C33 C50 C51 C59 135.1(3)
C50 C51 C52 C53 1.5(4)
C59 C51 C52 C53 -139.9(3)
C50 C51 C52 C57 142.9(3)
C59 C51 C52 C57 1.4(3)
C51 C52 C53 C54 139.1(3)
C57 C52 C53 C54 2.1(4)
C51 C52 C53 C34 0.8(4)
C57 C52 C53 C34 -136.2(3)
C33 C34 C53 C52 -2.3(4)
C35 C34 C53 C52 140.5(3)
C33 C34 C53 C54 -145.5(3)
C35 C34 C53 C54 -2.8(3)
C37 C36 C54 C55 3.1(4)
C35 C36 C54 C55 -140.2(3)
C37 C36 C54 C53 145.0(3)
C35 C36 C54 C53 1.6(3)
C52 C53 C54 C55 -0.1(4)
C34 C53 C54 C55 142.6(3)
C52 C53 C54 C36 -142.0(3)
C34 C53 C54 C36 0.7(3)
C36 C54 C55 C64 -2.0(4)
C53 C54 C55 C64 -139.4(3)
C36 C54 C55 C56 135.8(3)
C53 C54 C55 C56 -1.6(4)
C54 C55 C56 C57 1.4(4)
C64 C55 C56 C57 143.5(3)
C54 C55 C56 C62 -141.0(3)
C64 C55 C56 C62 1.2(3)
C55 C56 C57 C58 -137.8(3)
C62 C56 C57 C58 0.1(4)
C55 C56 C57 C52 0.7(4)
C62 C56 C57 C52 138.6(3)
C53 C52 C57 C56 -2.4(4)
C51 C52 C57 C56 -144.1(3)
C53 C52 C57 C58 140.5(3)
C51 C52 C57 C58 -1.3(3)
C56 C57 C58 C60 1.3(4)
C52 C57 C58 C60 -141.5(3)
C56 C57 C58 C59 143.4(3)
C52 C57 C58 C59 0.6(3)
C46 C47 C59 C51 -136.4(3)
C48 C47 C59 C51 0.6(4)
C46 C47 C59 C58 1.8(4)
C48 C47 C59 C58 138.8(3)
C50 C51 C59 C47 -0.1(4)
C52 C51 C59 C47 141.6(3)
C50 C51 C59 C58 -142.8(3)
C52 C51 C59 C58 -1.1(3)
C60 C58 C59 C47 -0.1(4)
C57 C58 C59 C47 -142.5(3)
C60 C58 C59 C51 142.7(2)
C57 C58 C59 C51 0.3(3)
C57 C58 C60 C45 136.8(3)
C59 C58 C60 C45 -1.1(4)
C57 C58 C60 C61 -1.5(4)
C59 C58 C60 C61 -139.3(3)
C46 C45 C60 C58 0.6(4)
C44 C45 C60 C58 -141.8(2)
C46 C45 C60 C61 143.2(2)
C44 C45 C60 C61 0.7(3)
C58 C60 C61 C62 0.2(4)
C45 C60 C61 C62 -142.5(3)
C58 C60 C61 C43 143.3(2)
C45 C60 C61 C43 0.6(3)
C42 C43 C61 C62 -0.3(4)
C44 C43 C61 C62 141.6(2)
C42 C43 C61 C60 -143.5(2)
C44 C43 C61 C60 -1.6(3)
C60 C61 C62 C63 139.5(3)
C43 C61 C62 C63 0.7(4)
C60 C61 C62 C56 1.1(4)
C43 C61 C62 C56 -137.6(3)
C57 C56 C62 C61 -1.3(4)
C55 C56 C62 C61 141.4(3)
C57 C56 C62 C63 -143.8(3)
C55 C56 C62 C63 -1.1(3)
C40 C41 C63 C62 -138.9(3)
C42 C41 C63 C62 -0.9(4)
C40 C41 C63 C64 -1.7(4)
C42 C41 C63 C64 136.4(3)
C61 C62 C63 C41 -0.2(4)
C56 C62 C63 C41 142.4(3)
C61 C62 C63 C64 -141.9(3)
C56 C62 C63 C64 0.7(3)
C39 C38 C64 C55 139.5(3)
C37 C38 C64 C55 2.1(4)
C39 C38 C64 C63 1.8(4)
C37 C38 C64 C63 -135.6(3)
C54 C55 C64 C38 -0.6(4)
C56 C55 C64 C38 -142.7(3)
C54 C55 C64 C63 141.3(3)
C56 C55 C64 C63 -0.7(3)
C41 C63 C64 C38 0.1(4)
C62 C63 C64 C38 142.2(3)
C41 C63 C64 C55 -142.1(3)
C62 C63 C64 C55 0.0(3)
C1 C12 C65 N2 -152.2(2)
C13 C12 C65 N2 83.2(3)
C11 C12 C65 N2 -34.2(3)
C1 C12 C65 C66 28.2(3)
C13 C12 C65 C66 -96.4(3)
C11 C12 C65 C66 146.2(2)
N2 C65 C66 C67 -0.8(4)
C12 C65 C66 C67 178.7(2)
C65 C66 C67 C68 0.5(4)
C66 C67 C68 C69 0.4(4)
C67 C68 C69 N2 -1.1(4)
C67 C68 C69 C70 179.0(3)
N2 C69 C70 C87 -5(2)
C68 C69 C70 C87 175(2)
N2 C69 C70 C71 167.1(4)
C68 C69 C70 C71 -13.0(5)
N2 C69 C70 C72 -69.1(4)
C68 C69 C70 C72 110.8(3)
N2 C69 C70 C73 48.0(4)
C68 C69 C70 C73 -132.1(3)
N2 C69 C70 C85 140.1(13)
C68 C69 C70 C85 -40.0(13)
N2 C69 C70 C86 -126.8(10)
C68 C69 C70 C86 53.1(10)
C2 C3 C74 N1 86.1(3)
C14 C3 C74 N1 -148.8(2)
C4 C3 C74 N1 -36.7(3)
C2 C3 C74 C75 -91.6(3)
C14 C3 C74 C75 33.5(3)
C4 C3 C74 C75 145.6(2)
N1 C74 C75 C76 2.1(4)
C3 C74 C75 C76 179.6(2)
C74 C75 C76 C77 -0.7(4)
C75 C76 C77 C78 -0.9(4)
C76 C77 C78 N1 1.3(4)
C76 C77 C78 C79 -179.7(2)
N1 C78 C79 C88 -121.7(11)
C77 C78 C79 C88 59.2(11)
N1 C78 C79 C81 70.0(4)
C77 C78 C79 C81 -109.1(4)
N1 C78 C79 C82 -51.0(3)
C77 C78 C79 C82 129.9(3)
N1 C78 C79 C80 -168.9(3)
C77 C78 C79 C80 12.0(4)
N1 C78 C79 C90 9.3(10)
C77 C78 C79 C90 -169.8(10)
N1 C78 C79 C89 118.7(8)
C77 C78 C79 C89 -60.4(8)
C75 C74 N1 C78 -1.7(4)
C3 C74 N1 C78 -179.5(2)
C77 C78 N1 C74 0.0(4)
C79 C78 N1 C74 -179.1(2)
C66 C65 N2 C69 0.1(4)
C12 C65 N2 C69 -179.5(2)
C68 C69 N2 C65 0.9(4)
C70 C69 N2 C65 -179.2(2)
